data_4107523
loop_
_publ_author_name
'Connie C. Lu'
'Eckhard Bill'
'Thomas Weyherm\"uller'
'Eberhard Bothe'
'Karl Wieghardt'

_publ_section_title
;
 Neutral Bis(\a-iminopyridine)metal Complexes of the First-Row Transition
 Ions (Cr, Mn, Fe, Co, Ni, Zn) and Their Monocationic Analogues: Mixed
 Valency Involving a Redox Noninnocent Ligand System
;
_journal_name_full 'Journal of the American Chemical Society'
_journal_page_first 3181
_journal_page_last 3197
_journal_paper_doi 10.1021/ja710663n
_journal_volume 130
_journal_year 2008
_chemical_formula_sum 'C36 H44 Co N4'
_chemical_formula_weight 591.68
_chemical_name_systematic
; 
 ? 
;
_space_group_IT_number 4
_symmetry_cell_setting monoclinic
_symmetry_space_group_name_Hall 'P 2yb'
_symmetry_space_group_name_H-M 'P 1 21 1'
_atom_sites_solution_hydrogens geom
_atom_sites_solution_primary direct
_atom_sites_solution_secondary difmap
_audit_creation_method SHELXL-97
_cell_angle_alpha 90.00
_cell_angle_beta 100.704(3)
_cell_angle_gamma 90.00
_cell_formula_units_Z 4
_cell_length_a 9.3884(3)
_cell_length_b 18.4602(6)
_cell_length_c 18.3906(6)
_cell_measurement_temperature 100(2)
_cell_volume 3131.85(18)
_computing_cell_refinement 'Bruker AXS Collect Software'
_computing_data_collection 'Bruker AXS Collect Software'
_computing_data_reduction 'Bruker AXS Collect Software'
_computing_structure_refinement 'SHELXL-97 (Sheldrick, 1997)'
_computing_structure_solution 'SHELXS-97 (Sheldrick, 1990)'
_diffrn_ambient_temperature 100(2)
_diffrn_measured_fraction_theta_full 0.996
_diffrn_measured_fraction_theta_max 0.996
_diffrn_measurement_device_type 'Bruker-Nonius Kappa-CCD'
_diffrn_measurement_method '747 images at 1.0 deg. stepwise rotation in omega and phi, 92 sec./frame'
_diffrn_radiation_monochromator graphite
_diffrn_radiation_source 'rotating anode, 50 kV, 80 mA'
_diffrn_radiation_type MoK\a
_diffrn_radiation_wavelength 0.71073
_diffrn_reflns_av_R_equivalents 0.0369
_diffrn_reflns_av_sigmaI/netI 0.0489
_diffrn_reflns_limit_h_max 14
_diffrn_reflns_limit_h_min -14
_diffrn_reflns_limit_k_max 28
_diffrn_reflns_limit_k_min -28
_diffrn_reflns_limit_l_max 28
_diffrn_reflns_limit_l_min -28
_diffrn_reflns_number 70888
_diffrn_reflns_theta_full 33.17
_diffrn_reflns_theta_max 33.17
_diffrn_reflns_theta_min 3.12
_exptl_absorpt_coefficient_mu 0.579
_exptl_absorpt_correction_T_max 0.8621
_exptl_absorpt_correction_T_min 0.7696
_exptl_absorpt_correction_type multi-scan
_exptl_crystal_colour black
_exptl_crystal_density_diffrn 1.255
_exptl_crystal_F_000 1260
_exptl_crystal_size_max 0.15
_exptl_crystal_size_mid 0.14
_exptl_crystal_size_min 0.12
_refine_diff_density_max 0.775
_refine_diff_density_min -0.540
_refine_diff_density_rms 0.053
_refine_ls_abs_structure_details 'Flack H D (1983), Acta Cryst. A39, 876-881'
_refine_ls_abs_structure_Flack 0.017(5)
_refine_ls_extinction_method none
_refine_ls_goodness_of_fit_ref 1.013
_refine_ls_hydrogen_treatment mixed
_refine_ls_matrix_type full
_refine_ls_number_parameters 753
_refine_ls_number_reflns 23746
_refine_ls_number_restraints 1
_refine_ls_restrained_S_all 1.013
_refine_ls_R_factor_all 0.0456
_refine_ls_R_factor_gt 0.0349
_refine_ls_shift/su_max 0.001
_refine_ls_shift/su_mean 0.000
_refine_ls_structure_factor_coef Fsqd
_refine_ls_weighting_details 'calc w=1/[\s^2^(Fo^2^)+(0.0377P)^2^+0.4349P] where P=(Fo^2^+2Fc^2^)/3'
_refine_ls_weighting_scheme calc
_refine_ls_wR_factor_gt 0.0777
_refine_ls_wR_factor_ref 0.0820
_reflns_number_gt 20802
_reflns_number_total 23746
_reflns_threshold_expression >2sigma(I)
_cod_data_source_file ja710663n-file003_04.cif
_cod_data_source_block complex4
_cod_database_code 4107523

loop_
_symmetry_equiv_pos_as_xyz
'x, y, z'
'-x, y+1/2, -z'

loop_
_atom_site_label
_atom_site_type_symbol
_atom_site_fract_x
_atom_site_fract_y
_atom_site_fract_z
_atom_site_U_iso_or_equiv
_atom_site_adp_type
_atom_site_occupancy
_atom_site_symmetry_multiplicity
_atom_site_calc_flag
_atom_site_refinement_flags
Co1 Co 0.154265(19) 0.252543(9) 0.567022(10) 0.01598(4) Uani 1 1 d .
N1 N 0.32520(12) 0.20574(6) 0.62696(7) 0.0179(2) Uani 1 1 d .
C2 C 0.42079(16) 0.23095(8) 0.68595(8) 0.0233(3) Uani 1 1 d .
H2 H 0.4120 0.2798 0.7007 0.028 Uiso 1 1 calc R
C3 C 0.53022(17) 0.18916(9) 0.72562(9) 0.0269(3) Uani 1 1 d .
H3 H 0.5952 0.2090 0.7666 0.032 Uiso 1 1 calc R
C4 C 0.54398(17) 0.11624(9) 0.70420(10) 0.0282(3) Uani 1 1 d .
H4 H 0.6178 0.0862 0.7309 0.034 Uiso 1 1 calc R
C5 C 0.44962(16) 0.08971(8) 0.64471(9) 0.0244(3) Uani 1 1 d .
H5 H 0.4577 0.0409 0.6296 0.029 Uiso 1 1 calc R
C6 C 0.33977(14) 0.13488(7) 0.60547(8) 0.0182(2) Uani 1 1 d .
C7 C 0.23851(15) 0.11307(7) 0.54295(8) 0.0186(2) Uani 1 1 d .
H7 H 0.2418 0.0659 0.5228 0.022 Uiso 1 1 calc R
N8 N 0.13761(12) 0.16077(6) 0.51287(7) 0.0165(2) Uani 1 1 d .
C9 C 0.04500(14) 0.13879(7) 0.44533(8) 0.0172(2) Uani 1 1 d .
C10 C 0.10367(16) 0.12983(8) 0.38055(8) 0.0199(3) Uani 1 1 d .
C11 C 0.00973(17) 0.10960(8) 0.31557(8) 0.0228(3) Uani 1 1 d .
H11 H 0.0467 0.1045 0.2711 0.027 Uiso 1 1 calc R
C12 C -0.13611(17) 0.09684(8) 0.31448(9) 0.0244(3) Uani 1 1 d .
H12 H -0.1976 0.0817 0.2701 0.029 Uiso 1 1 calc R
C13 C -0.19179(16) 0.10626(8) 0.37868(9) 0.0230(3) Uani 1 1 d .
H13 H -0.2918 0.0973 0.3776 0.028 Uiso 1 1 calc R
C14 C -0.10454(15) 0.12860(7) 0.44473(8) 0.0191(2) Uani 1 1 d .
C15 C 0.26290(17) 0.14421(10) 0.37770(9) 0.0277(3) Uani 1 1 d .
H15 H 0.3178 0.1487 0.4296 0.033 Uiso 1 1 calc R
C16 C 0.3299(2) 0.08450(10) 0.33999(17) 0.0517(6) Uani 1 1 d .
H16A H 0.2840 0.0827 0.2876 0.078 Uiso 1 1 calc R
H16B H 0.3155 0.0381 0.3635 0.078 Uiso 1 1 calc R
H16C H 0.4339 0.0937 0.3442 0.078 Uiso 1 1 calc R
C17 C 0.2792(3) 0.21543(11) 0.3369(2) 0.0738(10) Uani 1 1 d .
H17A H 0.2420 0.2556 0.3628 0.111 Uiso 1 1 calc R
H17B H 0.2241 0.2124 0.2862 0.111 Uiso 1 1 calc R
H17C H 0.3818 0.2238 0.3356 0.111 Uiso 1 1 calc R
C18 C -0.16732(15) 0.14189(8) 0.51422(9) 0.0218(3) Uani 1 1 d .
H18 H -0.1219 0.1871 0.5378 0.026 Uiso 1 1 calc R
C19 C -0.13001(19) 0.08041(9) 0.57066(9) 0.0291(3) Uani 1 1 d .
H19A H -0.1734 0.0351 0.5492 0.044 Uiso 1 1 calc R
H19B H -0.1683 0.0920 0.6154 0.044 Uiso 1 1 calc R
H19C H -0.0245 0.0749 0.5835 0.044 Uiso 1 1 calc R
C20 C -0.33187(18) 0.15355(10) 0.49839(11) 0.0315(3) Uani 1 1 d .
H20A H -0.3806 0.1076 0.4833 0.047 Uiso 1 1 calc R
H20B H -0.3573 0.1892 0.4586 0.047 Uiso 1 1 calc R
H20C H -0.3628 0.1713 0.5432 0.047 Uiso 1 1 calc R
N21 N 0.02098(12) 0.29721(6) 0.62514(7) 0.0181(2) Uani 1 1 d .
C22 C -0.04173(15) 0.26936(8) 0.68007(8) 0.0234(3) Uani 1 1 d .
H22 H -0.0264 0.2197 0.6925 0.028 Uiso 1 1 calc R
C23 C -0.12593(17) 0.30969(9) 0.71825(9) 0.0275(3) Uani 1 1 d .
H23 H -0.1697 0.2878 0.7554 0.033 Uiso 1 1 calc R
C24 C -0.14691(17) 0.38417(9) 0.70180(9) 0.0271(3) Uani 1 1 d .
H24 H -0.2039 0.4131 0.7282 0.032 Uiso 1 1 calc R
C25 C -0.08404(16) 0.41424(8) 0.64730(8) 0.0227(3) Uani 1 1 d .
H25 H -0.0960 0.4643 0.6359 0.027 Uiso 1 1 calc R
C26 C -0.00132(14) 0.36993(7) 0.60835(8) 0.0179(2) Uani 1 1 d .
C27 C 0.06196(15) 0.39419(7) 0.54910(8) 0.0182(2) Uani 1 1 d .
H27 H 0.0509 0.4429 0.5322 0.022 Uiso 1 1 calc R
N28 N 0.13828(12) 0.34630(6) 0.51744(7) 0.0170(2) Uani 1 1 d .
C29 C 0.18207(15) 0.36927(7) 0.45093(8) 0.0183(2) Uani 1 1 d .
C30 C 0.33062(16) 0.38107(8) 0.44993(9) 0.0243(3) Uani 1 1 d .
C31 C 0.36873(18) 0.40518(9) 0.38458(10) 0.0290(3) Uani 1 1 d .
H31 H 0.4680 0.4138 0.3832 0.035 Uiso 1 1 calc R
C32 C 0.26625(19) 0.41683(8) 0.32174(10) 0.0275(3) Uani 1 1 d .
H32 H 0.2947 0.4347 0.2782 0.033 Uiso 1 1 calc R
C33 C 0.12192(18) 0.40254(8) 0.32210(9) 0.0239(3) Uani 1 1 d .
H33 H 0.0522 0.4092 0.2781 0.029 Uiso 1 1 calc R
C34 C 0.07689(16) 0.37831(7) 0.38655(8) 0.0191(3) Uani 1 1 d .
C35 C 0.44359(17) 0.36915(10) 0.51942(11) 0.0325(4) Uani 1 1 d .
H35 H 0.4130 0.3265 0.5463 0.039 Uiso 1 1 calc R
C36 C 0.5963(2) 0.35316(13) 0.50236(14) 0.0460(5) Uani 1 1 d .
H36A H 0.6652 0.3463 0.5488 0.069 Uiso 1 1 calc R
H36B H 0.6277 0.3940 0.4752 0.069 Uiso 1 1 calc R
H36C H 0.5925 0.3091 0.4723 0.069 Uiso 1 1 calc R
C37 C 0.4517(3) 0.43335(14) 0.56911(12) 0.0501(5) Uani 1 1 d .
H37A H 0.5284 0.4259 0.6125 0.075 Uiso 1 1 calc R
H37B H 0.3586 0.4397 0.5851 0.075 Uiso 1 1 calc R
H37C H 0.4735 0.4767 0.5424 0.075 Uiso 1 1 calc R
C38 C -0.08240(15) 0.36023(8) 0.38351(8) 0.0210(3) Uani 1 1 d .
H38 H -0.0937 0.3429 0.4337 0.025 Uiso 1 1 calc R
C39 C -0.13354(19) 0.29974(8) 0.32814(9) 0.0286(3) Uani 1 1 d .
H39A H -0.0717 0.2571 0.3405 0.043 Uiso 1 1 calc R
H39B H -0.1276 0.3162 0.2781 0.043 Uiso 1 1 calc R
H39C H -0.2341 0.2871 0.3302 0.043 Uiso 1 1 calc R
C40 C -0.17798(18) 0.42756(9) 0.36480(11) 0.0322(4) Uani 1 1 d .
H40A H -0.1683 0.4457 0.3159 0.048 Uiso 1 1 calc R
H40B H -0.1473 0.4652 0.4020 0.048 Uiso 1 1 calc R
H40C H -0.2794 0.4148 0.3645 0.048 Uiso 1 1 calc R
Co2 Co 0.228963(18) 0.279292(9) -0.086868(10) 0.01452(4) Uani 1 1 d .
N101 N 0.14066(13) 0.19548(6) -0.14461(7) 0.0179(2) Uani 1 1 d .
C102 C 0.19619(17) 0.15006(8) -0.19040(9) 0.0226(3) Uani 1 1 d .
H102 H 0.2938 0.1570 -0.1961 0.027 Uiso 1 1 calc R
C103 C 0.11887(18) 0.09474(8) -0.22886(9) 0.0274(3) Uani 1 1 d .
H103 H 0.1616 0.0650 -0.2611 0.033 Uiso 1 1 calc R
C104 C -0.02582(18) 0.08266(8) -0.21972(9) 0.0272(3) Uani 1 1 d .
H104 H -0.0807 0.0438 -0.2447 0.033 Uiso 1 1 calc R
C105 C -0.08517(16) 0.12773(8) -0.17442(9) 0.0231(3) Uani 1 1 d .
H105 H -0.1820 0.1204 -0.1677 0.028 Uiso 1 1 calc R
C106 C -0.00200(14) 0.18523(7) -0.13769(8) 0.0181(2) Uani 1 1 d .
C107 C -0.05447(14) 0.23688(7) -0.09262(8) 0.0180(2) Uani 1 1 d .
H107 H -0.1511 0.2347 -0.0841 0.022 Uiso 1 1 calc R
N108 N 0.03597(11) 0.28891(6) -0.06239(6) 0.0157(2) Uani 1 1 d .
C109 C -0.01531(14) 0.33700(7) -0.01161(8) 0.0164(2) Uani 1 1 d .
C110 C -0.05311(15) 0.30884(8) 0.05374(8) 0.0194(2) Uani 1 1 d .
C111 C -0.10007(18) 0.35801(8) 0.10221(9) 0.0251(3) Uani 1 1 d .
H111 H -0.1291 0.3402 0.1457 0.030 Uiso 1 1 calc R
C112 C -0.10550(17) 0.43185(8) 0.08872(9) 0.0256(3) Uani 1 1 d .
H112 H -0.1372 0.4641 0.1228 0.031 Uiso 1 1 calc R
C113 C -0.06445(16) 0.45842(8) 0.02525(9) 0.0221(3) Uani 1 1 d .
H113 H -0.0670 0.5092 0.0165 0.027 Uiso 1 1 calc R
C114 C -0.01954(14) 0.41229(7) -0.02605(8) 0.0176(2) Uani 1 1 d .
C115 C -0.03158(17) 0.22920(8) 0.07618(9) 0.0241(3) Uani 1 1 d .
H115 H -0.0497 0.1995 0.0299 0.029 Uiso 1 1 calc R
C116 C 0.1220(2) 0.21706(14) 0.1132(3) 0.1008(16) Uani 1 1 d .
H11A H 0.1405 0.1649 0.1188 0.151 Uiso 1 1 calc R
H11B H 0.1392 0.2401 0.1620 0.151 Uiso 1 1 calc R
H11C H 0.1871 0.2382 0.0829 0.151 Uiso 1 1 calc R
C117 C -0.1326(2) 0.20262(10) 0.12503(13) 0.0389(4) Uani 1 1 d .
H11D H -0.2328 0.2140 0.1020 0.058 Uiso 1 1 calc R
H11E H -0.1089 0.2265 0.1734 0.058 Uiso 1 1 calc R
H11F H -0.1219 0.1501 0.1315 0.058 Uiso 1 1 calc R
C118 C 0.03149(15) 0.44409(7) -0.09302(8) 0.0195(2) Uani 1 1 d .
H118 H 0.0413 0.4037 -0.1280 0.023 Uiso 1 1 calc R
C119 C 0.18100(17) 0.47949(9) -0.06900(10) 0.0273(3) Uani 1 1 d .
H11G H 0.1741 0.5184 -0.0335 0.041 Uiso 1 1 calc R
H11H H 0.2135 0.4996 -0.1124 0.041 Uiso 1 1 calc R
H11I H 0.2507 0.4430 -0.0457 0.041 Uiso 1 1 calc R
C120 C -0.07392(18) 0.50010(9) -0.13418(10) 0.0298(3) Uani 1 1 d .
H12A H -0.0397 0.5159 -0.1788 0.045 Uiso 1 1 calc R
H12B H -0.0792 0.5419 -0.1019 0.045 Uiso 1 1 calc R
H12C H -0.1703 0.4783 -0.1481 0.045 Uiso 1 1 calc R
N121 N 0.32439(12) 0.34511(6) -0.14649(6) 0.0171(2) Uani 1 1 d .
C122 C 0.27192(16) 0.37727(8) -0.21249(8) 0.0211(3) Uani 1 1 d .
H122 H 0.1758 0.3662 -0.2365 0.025 Uiso 1 1 calc R
C123 C 0.35148(17) 0.42509(8) -0.24610(9) 0.0248(3) Uani 1 1 d .
H123 H 0.3100 0.4472 -0.2918 0.030 Uiso 1 1 calc R
C124 C 0.49534(18) 0.44085(9) -0.21200(9) 0.0272(3) Uani 1 1 d .
H124 H 0.5525 0.4732 -0.2348 0.033 Uiso 1 1 calc R
C125 C 0.55149(16) 0.40903(8) -0.14575(9) 0.0245(3) Uani 1 1 d .
H125 H 0.6483 0.4190 -0.1221 0.029 Uiso 1 1 calc R
C126 C 0.46467(14) 0.36115(7) -0.11250(8) 0.0178(2) Uani 1 1 d .
C127 C 0.51037(14) 0.32747(7) -0.04327(8) 0.0184(2) Uani 1 1 d .
H127 H 0.6052 0.3348 -0.0155 0.022 Uiso 1 1 calc R
N128 N 0.41482(11) 0.28487(6) -0.01826(6) 0.01646(19) Uani 1 1 d .
C129 C 0.45961(13) 0.25216(8) 0.05316(7) 0.0182(2) Uani 1 1 d .
C130 C 0.48372(15) 0.29508(8) 0.11780(8) 0.0220(3) Uani 1 1 d .
C131 C 0.51767(15) 0.25920(10) 0.18597(8) 0.0271(3) Uani 1 1 d .
H131 H 0.5336 0.2869 0.2303 0.032 Uiso 1 1 calc R
C132 C 0.52854(17) 0.18492(10) 0.19046(10) 0.0303(3) Uani 1 1 d .
H132 H 0.5516 0.1621 0.2375 0.036 Uiso 1 1 calc R
C133 C 0.50587(16) 0.14345(9) 0.12658(9) 0.0262(3) Uani 1 1 d .
H133 H 0.5139 0.0922 0.1303 0.031 Uiso 1 1 calc R
C134 C 0.47140(14) 0.17558(8) 0.05682(9) 0.0211(3) Uani 1 1 d .
C135 C 0.46285(17) 0.37716(9) 0.11599(9) 0.0249(3) Uani 1 1 d .
H135 H 0.4870 0.3954 0.0685 0.030 Uiso 1 1 calc R
C136 C 0.30450(19) 0.39553(10) 0.11598(12) 0.0371(4) Uani 1 1 d .
H13A H 0.2777 0.3781 0.1619 0.056 Uiso 1 1 calc R
H13B H 0.2429 0.3722 0.0736 0.056 Uiso 1 1 calc R
H13C H 0.2911 0.4481 0.1124 0.056 Uiso 1 1 calc R
C137 C 0.56032(17) 0.41670(10) 0.17941(10) 0.0296(3) Uani 1 1 d .
H13D H 0.6611 0.4015 0.1818 0.044 Uiso 1 1 calc R
H13E H 0.5299 0.4049 0.2262 0.044 Uiso 1 1 calc R
H13F H 0.5525 0.4691 0.1709 0.044 Uiso 1 1 calc R
C138 C 0.44865(16) 0.13060(8) -0.01324(9) 0.0247(3) Uani 1 1 d .
H138 H 0.3616 0.1506 -0.0469 0.030 Uiso 1 1 calc R
C139 C 0.5773(2) 0.13761(10) -0.05378(11) 0.0330(4) Uani 1 1 d .
H13G H 0.5567 0.1102 -0.1002 0.049 Uiso 1 1 calc R
H13H H 0.6649 0.1183 -0.0224 0.049 Uiso 1 1 calc R
H13I H 0.5922 0.1888 -0.0645 0.049 Uiso 1 1 calc R
C140 C 0.41820(19) 0.05041(9) -0.00126(12) 0.0339(4) Uani 1 1 d .
H14A H 0.5057 0.0274 0.0265 0.051 Uiso 1 1 calc R
H14B H 0.3901 0.0264 -0.0493 0.051 Uiso 1 1 calc R
H14C H 0.3393 0.0461 0.0267 0.051 Uiso 1 1 calc R

loop_
_atom_site_aniso_label
_atom_site_aniso_U_11
_atom_site_aniso_U_22
_atom_site_aniso_U_33
_atom_site_aniso_U_23
_atom_site_aniso_U_13
_atom_site_aniso_U_12
Co1 0.01850(8) 0.01249(7) 0.01601(8) 0.00048(7) 0.00075(6) 0.00030(6)
N1 0.0196(5) 0.0166(5) 0.0171(5) 0.0004(4) 0.0021(4) -0.0010(4)
C2 0.0235(6) 0.0236(6) 0.0210(7) -0.0025(5) -0.0007(5) -0.0021(5)
C3 0.0228(7) 0.0304(8) 0.0245(7) 0.0008(6) -0.0032(6) -0.0018(6)
C4 0.0210(6) 0.0282(7) 0.0318(8) 0.0046(6) -0.0045(6) 0.0038(5)
C5 0.0230(6) 0.0193(6) 0.0283(8) 0.0029(5) -0.0023(6) 0.0031(5)
C6 0.0172(5) 0.0170(6) 0.0200(6) 0.0027(5) 0.0023(5) 0.0002(4)
C7 0.0205(6) 0.0145(5) 0.0205(6) 0.0005(5) 0.0029(5) 0.0004(4)
N8 0.0184(5) 0.0141(5) 0.0163(5) 0.0012(4) 0.0011(4) -0.0012(4)
C9 0.0197(6) 0.0131(5) 0.0176(6) -0.0002(4) 0.0001(5) -0.0019(4)
C10 0.0217(6) 0.0195(6) 0.0177(6) -0.0009(5) 0.0019(5) -0.0017(5)
C11 0.0269(7) 0.0220(6) 0.0183(7) -0.0029(5) 0.0006(5) 0.0007(5)
C12 0.0273(7) 0.0217(6) 0.0210(7) -0.0039(5) -0.0038(6) 0.0003(5)
C13 0.0205(6) 0.0207(6) 0.0256(7) -0.0009(5) -0.0013(5) -0.0022(5)
C14 0.0205(6) 0.0144(5) 0.0213(6) 0.0010(5) 0.0013(5) -0.0011(4)
C15 0.0245(7) 0.0373(8) 0.0215(7) -0.0041(6) 0.0050(6) -0.0068(6)
C16 0.0263(8) 0.0255(8) 0.107(2) -0.0117(10) 0.0217(11) 0.0006(7)
C17 0.0563(14) 0.0229(9) 0.160(3) 0.0013(13) 0.0654(18) -0.0007(9)
C18 0.0203(6) 0.0206(6) 0.0244(7) -0.0008(5) 0.0041(5) -0.0025(5)
C19 0.0324(8) 0.0299(8) 0.0262(8) 0.0062(6) 0.0088(6) 0.0003(6)
C20 0.0250(7) 0.0348(8) 0.0357(9) 0.0023(7) 0.0084(7) 0.0027(6)
N21 0.0200(5) 0.0165(5) 0.0168(5) -0.0001(4) 0.0010(4) -0.0005(4)
C22 0.0246(6) 0.0247(7) 0.0208(7) 0.0038(5) 0.0039(5) -0.0009(5)
C23 0.0260(7) 0.0344(8) 0.0230(7) 0.0027(6) 0.0070(6) -0.0003(6)
C24 0.0252(7) 0.0329(8) 0.0234(7) -0.0033(6) 0.0053(6) 0.0062(6)
C25 0.0233(6) 0.0221(6) 0.0219(7) -0.0032(5) 0.0020(5) 0.0035(5)
C26 0.0172(5) 0.0168(5) 0.0180(6) -0.0010(5) -0.0009(5) 0.0005(4)
C27 0.0205(6) 0.0137(5) 0.0194(6) -0.0002(5) 0.0011(5) 0.0009(4)
N28 0.0189(5) 0.0145(5) 0.0169(5) 0.0017(4) 0.0014(4) 0.0003(4)
C29 0.0205(6) 0.0136(5) 0.0214(7) 0.0019(5) 0.0053(5) 0.0015(4)
C30 0.0214(6) 0.0183(6) 0.0331(8) 0.0055(6) 0.0050(6) 0.0000(5)
C31 0.0257(7) 0.0230(7) 0.0416(10) 0.0078(6) 0.0143(7) 0.0015(5)
C32 0.0367(8) 0.0200(6) 0.0300(8) 0.0054(6) 0.0173(7) 0.0025(6)
C33 0.0326(7) 0.0199(6) 0.0203(7) 0.0018(5) 0.0076(6) 0.0035(5)
C34 0.0228(6) 0.0151(6) 0.0199(6) -0.0001(5) 0.0048(5) 0.0008(5)
C35 0.0211(7) 0.0336(8) 0.0405(10) 0.0142(7) 0.0001(6) -0.0034(6)
C36 0.0301(9) 0.0505(12) 0.0546(13) -0.0092(10) 0.0010(9) 0.0054(8)
C37 0.0526(13) 0.0643(14) 0.0295(10) -0.0092(10) -0.0022(9) 0.0139(11)
C38 0.0212(6) 0.0230(6) 0.0178(6) 0.0000(5) 0.0011(5) -0.0025(5)
C39 0.0366(8) 0.0210(6) 0.0256(8) -0.0020(6) -0.0013(6) -0.0040(6)
C40 0.0231(7) 0.0271(8) 0.0445(10) -0.0062(7) 0.0018(7) 0.0030(6)
Co2 0.01362(7) 0.01468(7) 0.01518(8) -0.00040(6) 0.00250(6) -0.00126(6)
N101 0.0189(5) 0.0170(5) 0.0177(5) -0.0003(4) 0.0029(4) -0.0001(4)
C102 0.0251(7) 0.0207(6) 0.0220(7) -0.0022(5) 0.0047(5) 0.0030(5)
C103 0.0355(8) 0.0209(7) 0.0246(7) -0.0059(6) 0.0028(6) 0.0027(6)
C104 0.0347(8) 0.0173(6) 0.0259(8) -0.0030(5) -0.0042(6) -0.0030(5)
C105 0.0241(6) 0.0186(6) 0.0243(7) 0.0000(5) -0.0017(5) -0.0048(5)
C106 0.0190(6) 0.0162(5) 0.0180(6) 0.0010(5) 0.0006(5) -0.0031(4)
C107 0.0152(5) 0.0192(6) 0.0193(6) 0.0012(5) 0.0027(5) -0.0026(4)
N108 0.0149(4) 0.0163(5) 0.0161(5) -0.0005(4) 0.0030(4) -0.0013(4)
C109 0.0143(5) 0.0171(5) 0.0178(6) -0.0002(5) 0.0034(4) 0.0004(4)
C110 0.0217(6) 0.0199(6) 0.0181(6) 0.0021(5) 0.0071(5) 0.0035(5)
C111 0.0310(7) 0.0256(7) 0.0213(7) 0.0014(6) 0.0112(6) 0.0061(6)
C112 0.0294(7) 0.0239(7) 0.0246(7) -0.0042(6) 0.0080(6) 0.0063(6)
C113 0.0229(6) 0.0171(6) 0.0260(7) -0.0005(5) 0.0039(5) 0.0030(5)
C114 0.0159(5) 0.0175(5) 0.0189(6) 0.0008(5) 0.0020(5) -0.0005(4)
C115 0.0327(7) 0.0193(6) 0.0236(7) 0.0052(5) 0.0139(6) 0.0044(5)
C116 0.0199(9) 0.0475(13) 0.228(4) 0.077(2) 0.0039(15) 0.0048(9)
C117 0.0295(8) 0.0300(8) 0.0620(13) 0.0129(8) 0.0207(8) 0.0028(6)
C118 0.0187(6) 0.0171(5) 0.0225(7) 0.0016(5) 0.0035(5) -0.0018(4)
C119 0.0219(7) 0.0253(7) 0.0357(9) -0.0066(6) 0.0082(6) -0.0064(5)
C120 0.0267(7) 0.0279(7) 0.0348(9) 0.0149(7) 0.0061(6) 0.0020(6)
N121 0.0185(5) 0.0177(5) 0.0152(5) 0.0000(4) 0.0036(4) -0.0010(4)
C122 0.0224(6) 0.0223(6) 0.0186(7) 0.0026(5) 0.0040(5) 0.0023(5)
C123 0.0310(7) 0.0246(7) 0.0197(7) 0.0058(5) 0.0071(6) 0.0027(6)
C124 0.0328(8) 0.0244(7) 0.0269(8) 0.0068(6) 0.0125(6) -0.0041(6)
C125 0.0220(6) 0.0257(7) 0.0267(8) 0.0031(6) 0.0066(6) -0.0055(5)
C126 0.0173(5) 0.0180(6) 0.0188(6) -0.0005(5) 0.0054(5) -0.0015(4)
C127 0.0144(5) 0.0217(6) 0.0190(6) 0.0016(5) 0.0025(5) -0.0025(4)
N128 0.0151(4) 0.0173(5) 0.0168(5) 0.0020(4) 0.0025(4) -0.0002(4)
C129 0.0124(5) 0.0229(5) 0.0188(6) 0.0056(5) 0.0012(4) -0.0014(5)
C130 0.0158(5) 0.0300(7) 0.0195(6) 0.0034(5) 0.0019(5) -0.0025(5)
C131 0.0208(6) 0.0416(9) 0.0181(6) 0.0044(6) 0.0018(5) -0.0011(6)
C132 0.0213(7) 0.0437(9) 0.0253(8) 0.0168(7) 0.0027(6) 0.0013(6)
C133 0.0174(6) 0.0294(7) 0.0317(8) 0.0131(6) 0.0040(6) 0.0015(5)
C134 0.0123(5) 0.0241(6) 0.0261(7) 0.0066(5) 0.0012(5) -0.0012(5)
C135 0.0277(7) 0.0284(7) 0.0174(7) -0.0020(5) 0.0007(5) -0.0025(6)
C136 0.0260(8) 0.0340(9) 0.0454(11) -0.0087(8) -0.0086(7) 0.0047(6)
C137 0.0218(7) 0.0378(8) 0.0277(8) -0.0090(7) 0.0012(6) -0.0039(6)
C138 0.0219(6) 0.0195(6) 0.0316(8) 0.0050(6) 0.0020(6) 0.0031(5)
C139 0.0376(9) 0.0271(8) 0.0374(10) 0.0034(7) 0.0156(7) 0.0068(6)
C140 0.0300(8) 0.0218(7) 0.0486(11) 0.0036(7) 0.0041(7) -0.0002(6)

loop_
_atom_type_symbol
_atom_type_description
_atom_type_scat_dispersion_real
_atom_type_scat_dispersion_imag
_atom_type_scat_source
C C 0.0033 0.0016 'International Tables Vol C Tables 4.2.6.8 and 6.1.1.4'
H H 0.0000 0.0000 'International Tables Vol C Tables 4.2.6.8 and 6.1.1.4'
N N 0.0061 0.0033 'International Tables Vol C Tables 4.2.6.8 and 6.1.1.4'
Co Co 0.3494 0.9721 'International Tables Vol C Tables 4.2.6.8 and 6.1.1.4'

loop_
_geom_angle_atom_site_label_1
_geom_angle_atom_site_label_2
_geom_angle_atom_site_label_3
_geom_angle
N28 Co1 N8 122.60(5)
N28 Co1 N1 129.44(5)
N8 Co1 N1 83.39(5)
N28 Co1 N21 83.15(5)
N8 Co1 N21 129.75(5)
N1 Co1 N21 114.42(5)
C2 N1 C6 117.93(12)
C2 N1 Co1 130.30(10)
C6 N1 Co1 111.66(9)
N1 C2 C3 123.25(14)
C2 C3 C4 118.83(14)
C5 C4 C3 119.03(14)
C4 C5 C6 120.04(14)
N1 C6 C7 114.64(12)
N1 C6 C5 120.91(13)
C7 C6 C5 124.45(13)
N8 C7 C6 117.98(12)
C7 N8 C9 116.16(11)
C7 N8 Co1 112.12(9)
C9 N8 Co1 131.54(9)
C10 C9 C14 121.33(12)
C10 C9 N8 119.64(12)
C14 C9 N8 119.01(12)
C11 C10 C9 118.00(13)
C11 C10 C15 118.87(14)
C9 C10 C15 123.08(13)
C12 C11 C10 121.51(14)
C11 C12 C13 119.58(14)
C12 C13 C14 121.64(14)
C13 C14 C9 117.87(13)
C13 C14 C18 121.46(13)
C9 C14 C18 120.67(12)
C16 C15 C10 112.63(14)
C16 C15 C17 108.34(17)
C10 C15 C17 110.62(15)
C14 C18 C20 113.37(13)
C14 C18 C19 111.91(12)
C20 C18 C19 109.13(13)
C22 N21 C26 117.61(12)
C22 N21 Co1 130.56(10)
C26 N21 Co1 111.69(9)
N21 C22 C23 123.04(14)
C22 C23 C24 119.30(15)
C25 C24 C23 119.22(14)
C24 C25 C26 119.24(14)
N21 C26 C27 114.40(12)
N21 C26 C25 121.56(13)
C27 C26 C25 124.03(13)
N28 C27 C26 117.63(12)
C27 N28 C29 116.11(11)
C27 N28 Co1 112.60(9)
C29 N28 Co1 131.01(9)
C34 C29 C30 120.75(13)
C34 C29 N28 119.30(12)
C30 C29 N28 119.93(13)
C31 C30 C29 118.25(14)
C31 C30 C35 121.53(14)
C29 C30 C35 120.20(14)
C32 C31 C30 121.61(15)
C31 C32 C33 119.97(15)
C32 C33 C34 120.95(15)
C33 C34 C29 118.37(14)
C33 C34 C38 119.11(13)
C29 C34 C38 122.48(13)
C37 C35 C30 110.45(15)
C37 C35 C36 109.35(16)
C30 C35 C36 112.63(16)
C34 C38 C39 111.69(13)
C34 C38 C40 111.11(12)
C39 C38 C40 110.15(13)
N108 Co2 N128 126.90(5)
N108 Co2 N121 127.72(5)
N128 Co2 N121 83.26(5)
N108 Co2 N101 83.12(5)
N128 Co2 N101 128.64(5)
N121 Co2 N101 112.05(5)
C102 N101 C106 117.56(12)
C102 N101 Co2 130.31(10)
C106 N101 Co2 112.08(9)
N101 C102 C103 123.50(14)
C102 C103 C104 118.91(14)
C105 C104 C103 118.99(14)
C104 C105 C106 119.79(14)
N101 C106 C107 114.32(11)
N101 C106 C105 121.19(13)
C107 C106 C105 124.49(13)
N108 C107 C106 117.84(12)
C107 N108 C109 116.90(11)
C107 N108 Co2 112.61(9)
C109 N108 Co2 130.06(8)
C110 C109 C114 121.21(13)
C110 C109 N108 119.56(12)
C114 C109 N108 119.14(12)
C111 C110 C109 117.48(13)
C111 C110 C115 119.52(13)
C109 C110 C115 122.75(12)
C112 C111 C110 121.99(14)
C111 C112 C113 119.52(14)
C112 C113 C114 121.39(13)
C113 C114 C109 118.36(13)
C113 C114 C118 119.55(12)
C109 C114 C118 121.99(12)
C116 C115 C117 109.98(19)
C116 C115 C110 109.59(14)
C117 C115 C110 114.08(13)
C114 C118 C120 112.92(12)
C114 C118 C119 109.86(12)
C120 C118 C119 109.09(12)
C122 N121 C126 117.88(12)
C122 N121 Co2 129.99(10)
C126 N121 Co2 112.09(9)
N121 C122 C123 123.02(14)
C122 C123 C124 119.22(14)
C125 C124 C123 119.12(14)
C124 C125 C126 119.71(14)
N121 C126 C127 114.76(12)
N121 C126 C125 121.03(13)
C127 C126 C125 124.21(13)
N128 C127 C126 117.31(12)
C127 N128 C129 117.44(11)
C127 N128 Co2 112.58(9)
C129 N128 Co2 129.96(8)
C130 C129 C134 121.36(13)
C130 C129 N128 120.56(13)
C134 C129 N128 118.00(13)
C131 C130 C129 117.55(14)
C131 C130 C135 119.70(14)
C129 C130 C135 122.58(13)
C132 C131 C130 121.78(15)
C131 C132 C133 120.11(15)
C132 C133 C134 121.17(15)
C133 C134 C129 118.03(14)
C133 C134 C138 121.40(14)
C129 C134 C138 120.57(13)
C136 C135 C130 109.98(13)
C136 C135 C137 109.84(14)
C130 C135 C137 113.65(13)
C134 C138 C140 114.10(14)
C134 C138 C139 111.53(13)
C140 C138 C139 109.60(14)

loop_
_geom_bond_atom_site_label_1
_geom_bond_atom_site_label_2
_geom_bond_distance
Co1 N28 1.9490(12)
Co1 N8 1.9566(12)
Co1 N1 1.9697(12)
Co1 N21 1.9709(12)
N1 C2 1.3555(18)
N1 C6 1.3807(18)
C2 C3 1.380(2)
C3 C4 1.415(2)
C4 C5 1.364(2)
C5 C6 1.4153(19)
C6 C7 1.4077(19)
C7 N8 1.3357(17)
N8 C9 1.4360(17)
C9 C10 1.412(2)
C9 C14 1.4145(19)
C10 C11 1.398(2)
C10 C15 1.529(2)
C11 C12 1.386(2)
C12 C13 1.388(2)
C13 C14 1.395(2)
C14 C18 1.523(2)
C15 C16 1.501(3)
C15 C17 1.535(3)
C18 C20 1.533(2)
C18 C19 1.534(2)
N21 C22 1.3611(18)
N21 C26 1.3847(17)
C22 C23 1.371(2)
C23 C24 1.414(2)
C24 C25 1.372(2)
C25 C26 1.411(2)
C26 C27 1.408(2)
C27 N28 1.3375(18)
N28 C29 1.4254(18)
C29 C34 1.404(2)
C29 C30 1.415(2)
C30 C31 1.389(2)
C30 C35 1.518(2)
C31 C32 1.376(3)
C32 C33 1.382(2)
C33 C34 1.403(2)
C34 C38 1.523(2)
C35 C37 1.490(3)
C35 C36 1.552(3)
C38 C39 1.527(2)
C38 C40 1.534(2)
Co2 N108 1.9545(11)
Co2 N128 1.9569(11)
Co2 N121 1.9611(12)
Co2 N101 1.9703(12)
N101 C102 1.3590(19)
N101 C106 1.3817(17)
C102 C103 1.371(2)
C103 C104 1.417(2)
C104 C105 1.367(2)
C105 C106 1.4131(19)
C106 C107 1.4109(19)
C107 N108 1.3331(16)
N108 C109 1.4348(17)
C109 C110 1.4138(19)
C109 C114 1.4142(18)
C110 C111 1.400(2)
C110 C115 1.530(2)
C111 C112 1.385(2)
C112 C113 1.385(2)
C113 C114 1.393(2)
C114 C118 1.520(2)
C115 C116 1.492(3)
C115 C117 1.505(2)
C118 C120 1.531(2)
C118 C119 1.537(2)
N121 C122 1.3588(18)
N121 C126 1.3810(17)
C122 C123 1.375(2)
C123 C124 1.410(2)
C124 C125 1.367(2)
C125 C126 1.4158(19)
C126 C127 1.410(2)
C127 N128 1.3371(17)
N128 C129 1.4357(17)
C129 C130 1.411(2)
C129 C134 1.419(2)
C130 C131 1.401(2)
C130 C135 1.527(2)
C131 C132 1.376(3)
C132 C133 1.385(3)
C133 C134 1.396(2)
C134 C138 1.514(2)
C135 C136 1.525(2)
C135 C137 1.528(2)
C138 C140 1.531(2)
C138 C139 1.538(2)
